data_4335823
loop_
_publ_author_name
'Brian M. Barry'
'Benjamin W. Stein'
'Christopher A. Larsen'
'Melissa N. Wirtz'
'William E. Geiger'
'Rory Waterman'
'Richard A. Kemp'

_publ_contact_author_address
;Department of Chemistry and Chemical Biology
MSC03 2060, 1 University of New Mexico
Albuquerque, NM 87131, USA
;
_publ_contact_author_email rakemp@unm.edu
_publ_contact_author_name 'Richard A. Kemp'
_publ_contact_author_phone 505-272-7609
_publ_section_title
;
 Metal Complexes (M = Zn, Sn, and Pb) of 2-Phosphinobenzenethiolates:
 Insights into Ligand Folding and Hemilability
;
_journal_name_full 'Inorganic Chemistry'
_journal_page_first 9875
_journal_page_last 9884
_journal_paper_doi 10.1021/ic400990n
_journal_volume 52
_journal_year 2013
_chemical_formula_sum 'C28 H44 P2 S2 Zn'
_chemical_formula_weight 572.06
_chemical_name_systematic
; 
 ? 
;
_space_group_IT_number 15
_symmetry_cell_setting monoclinic
_symmetry_space_group_name_Hall '-C 2yc'
_symmetry_space_group_name_H-M 'C 1 2/c 1'
_atom_sites_solution_hydrogens geom
_atom_sites_solution_primary direct
_atom_sites_solution_secondary difmap
_audit_creation_method SHELXL-97
_cell_angle_alpha 90.00
_cell_angle_beta 122.853(5)
_cell_angle_gamma 90.00
_cell_formula_units_Z 4
_cell_length_a 26.861(2)
_cell_length_b 8.0179(7)
_cell_length_c 15.7280(13)
_cell_measurement_reflns_used 2548
_cell_measurement_temperature 173(2)
_cell_measurement_theta_max 24.24
_cell_measurement_theta_min 3.34
_cell_volume 2845.6(4)
_computing_cell_refinement 'Bruker SAINT'
_computing_data_collection 'Bruker APEX2'
_computing_data_reduction 'Bruker SAINT'
_computing_molecular_graphics 'Bruker SHELXTL'
_computing_publication_material 'Bruker SHELXTL'
_computing_structure_refinement 'SHELXL-97 (Sheldrick, 2008)'
_computing_structure_solution 'SHELXS-97 (Sheldrick, 2008)'
_diffrn_ambient_temperature 173(2)
_diffrn_measured_fraction_theta_full 0.999
_diffrn_measured_fraction_theta_max 0.999
_diffrn_measurement_device_type 'Bruker APEX-II CCD'
_diffrn_measurement_method '\f and \w scans'
_diffrn_radiation_monochromator graphite
_diffrn_radiation_source 'fine-focus sealed tube'
_diffrn_radiation_type MoK\a
_diffrn_radiation_wavelength 0.71073
_diffrn_reflns_av_R_equivalents 0.0712
_diffrn_reflns_av_sigmaI/netI 0.0514
_diffrn_reflns_limit_h_max 35
_diffrn_reflns_limit_h_min -35
_diffrn_reflns_limit_k_max 10
_diffrn_reflns_limit_k_min -10
_diffrn_reflns_limit_l_max 20
_diffrn_reflns_limit_l_min -20
_diffrn_reflns_number 19254
_diffrn_reflns_theta_full 27.87
_diffrn_reflns_theta_max 27.87
_diffrn_reflns_theta_min 1.80
_exptl_absorpt_coefficient_mu 1.138
_exptl_absorpt_correction_T_max 0.8443
_exptl_absorpt_correction_T_min 0.7172
_exptl_absorpt_correction_type multi-scan
_exptl_absorpt_process_details 'bruker sadabs'
_exptl_crystal_colour colourless
_exptl_crystal_density_diffrn 1.335
_exptl_crystal_description block
_exptl_crystal_F_000 1216
_exptl_crystal_size_max 0.31
_exptl_crystal_size_mid 0.25
_exptl_crystal_size_min 0.15
_refine_diff_density_max 0.926
_refine_diff_density_min -1.562
_refine_diff_density_rms 0.405
_refine_ls_extinction_method none
_refine_ls_goodness_of_fit_ref 1.201
_refine_ls_hydrogen_treatment constr
_refine_ls_matrix_type full
_refine_ls_number_parameters 156
_refine_ls_number_reflns 3407
_refine_ls_number_restraints 0
_refine_ls_restrained_S_all 1.201
_refine_ls_R_factor_all 0.0749
_refine_ls_R_factor_gt 0.0402
_refine_ls_shift/su_max 0.000
_refine_ls_shift/su_mean 0.000
_refine_ls_structure_factor_coef Fsqd
_refine_ls_weighting_details 'calc w=1/[\s^2^(Fo^2^)+(0.0976P)^2^+0.0000P] where P=(Fo^2^+2Fc^2^)/3'
_refine_ls_weighting_scheme calc
_refine_ls_wR_factor_gt 0.1068
_refine_ls_wR_factor_ref 0.1753
_reflns_number_gt 2573
_reflns_number_total 3407
_reflns_threshold_expression >2sigma(I)
_cod_data_source_file ic400990n_si_002_02.cif
_cod_data_source_block Compound_4
_cod_database_code 4335823

loop_
_symmetry_equiv_pos_as_xyz
'x, y, z'
'-x, y, -z+1/2'
'x+1/2, y+1/2, z'
'-x+1/2, y+1/2, -z+1/2'
'-x, -y, -z'
'x, -y, z-1/2'
'-x+1/2, -y+1/2, -z'
'x+1/2, -y+1/2, z-1/2'

loop_
_atom_site_label
_atom_site_type_symbol
_atom_site_fract_x
_atom_site_fract_y
_atom_site_fract_z
_atom_site_U_iso_or_equiv
_atom_site_adp_type
_atom_site_occupancy
_atom_site_symmetry_multiplicity
_atom_site_calc_flag
_atom_site_refinement_flags
P1 P 0.09641(4) 0.54158(12) 0.31074(7) 0.0149(2) Uani 1 1 d .
S1 S 0.00511(4) 0.81108(13) 0.12891(8) 0.0227(3) Uani 1 1 d .
Zn1 Zn 0.0000 0.66214(7) 0.2500 0.0163(2) Uani 1 2 d S
C1 C 0.12132(17) 0.6813(5) 0.2489(3) 0.0191(8) Uani 1 1 d .
C2 C 0.18084(19) 0.6823(5) 0.2760(3) 0.0267(9) Uani 1 1 d .
H2A H 0.2089 0.6129 0.3299 0.032 Uiso 1 1 calc R
C3 C 0.1994(2) 0.7811(6) 0.2267(3) 0.0295(10) Uani 1 1 d .
H3A H 0.2399 0.7815 0.2476 0.035 Uiso 1 1 calc R
C4 C 0.1587(2) 0.8797(5) 0.1465(3) 0.0288(10) Uani 1 1 d .
H4A H 0.1710 0.9461 0.1111 0.035 Uiso 1 1 calc R
C5 C 0.0998(2) 0.8819(5) 0.1176(3) 0.0243(9) Uani 1 1 d .
H5A H 0.0722 0.9490 0.0619 0.029 Uiso 1 1 calc R
C6 C 0.08006(17) 0.7862(5) 0.1694(3) 0.0180(8) Uani 1 1 d .
C7 C 0.09816(17) 0.3279(5) 0.2634(3) 0.0209(8) Uani 1 1 d .
C8 C 0.15671(19) 0.2869(6) 0.2704(4) 0.0290(9) Uani 1 1 d .
H8A H 0.1547 0.1735 0.2455 0.044 Uiso 1 1 calc R
H8B H 0.1900 0.2950 0.3410 0.044 Uiso 1 1 calc R
H8C H 0.1625 0.3664 0.2291 0.044 Uiso 1 1 calc R
C9 C 0.0861(2) 0.1937(5) 0.3203(3) 0.0268(9) Uani 1 1 d .
H9A H 0.0800 0.0856 0.2870 0.040 Uiso 1 1 calc R
H9B H 0.0506 0.2238 0.3198 0.040 Uiso 1 1 calc R
H9C H 0.1201 0.1865 0.3904 0.040 Uiso 1 1 calc R
C10 C 0.04751(18) 0.3292(5) 0.1513(3) 0.0253(9) Uani 1 1 d .
H10A H 0.0460 0.2214 0.1206 0.038 Uiso 1 1 calc R
H10B H 0.0543 0.4181 0.1160 0.038 Uiso 1 1 calc R
H10C H 0.0098 0.3488 0.1456 0.038 Uiso 1 1 calc R
C11 C 0.14828(16) 0.5634(5) 0.4518(3) 0.0211(8) Uani 1 1 d .
C12 C 0.11588(18) 0.4954(5) 0.5001(3) 0.0249(9) Uani 1 1 d .
H12A H 0.1419 0.5029 0.5739 0.037 Uiso 1 1 calc R
H12B H 0.1051 0.3786 0.4803 0.037 Uiso 1 1 calc R
H12C H 0.0799 0.5611 0.4769 0.037 Uiso 1 1 calc R
C13 C 0.1587(2) 0.7525(5) 0.4743(3) 0.0282(9) Uani 1 1 d .
H13A H 0.1783 0.7712 0.5472 0.042 Uiso 1 1 calc R
H13B H 0.1205 0.8108 0.4383 0.042 Uiso 1 1 calc R
H13C H 0.1838 0.7952 0.4516 0.042 Uiso 1 1 calc R
C14 C 0.20826(18) 0.4747(6) 0.5012(3) 0.0289(9) Uani 1 1 d .
H14A H 0.2319 0.5002 0.5738 0.043 Uiso 1 1 calc R
H14B H 0.2293 0.5132 0.4699 0.043 Uiso 1 1 calc R
H14C H 0.2019 0.3540 0.4917 0.043 Uiso 1 1 calc R

loop_
_atom_site_aniso_label
_atom_site_aniso_U_11
_atom_site_aniso_U_22
_atom_site_aniso_U_33
_atom_site_aniso_U_23
_atom_site_aniso_U_13
_atom_site_aniso_U_12
P1 0.0150(5) 0.0170(5) 0.0125(4) 0.0001(3) 0.0075(4) -0.0005(3)
S1 0.0227(5) 0.0244(5) 0.0199(5) 0.0081(4) 0.0107(4) 0.0021(4)
Zn1 0.0171(3) 0.0176(3) 0.0146(3) 0.000 0.0088(3) 0.000
C1 0.0197(19) 0.022(2) 0.0183(18) -0.0039(15) 0.0119(16) -0.0047(14)
C2 0.021(2) 0.034(2) 0.027(2) -0.0025(18) 0.0144(18) -0.0058(17)
C3 0.027(2) 0.040(3) 0.029(2) -0.0093(19) 0.020(2) -0.0127(19)
C4 0.040(3) 0.027(2) 0.036(2) -0.0059(18) 0.031(2) -0.0123(18)
C5 0.040(2) 0.0150(19) 0.026(2) 0.0002(16) 0.0228(19) -0.0017(16)
C6 0.025(2) 0.0136(17) 0.0185(18) -0.0033(14) 0.0140(17) -0.0046(14)
C7 0.022(2) 0.021(2) 0.022(2) -0.0038(15) 0.0139(17) 0.0019(15)
C8 0.026(2) 0.030(2) 0.032(2) -0.0050(18) 0.0155(19) 0.0035(17)
C9 0.035(2) 0.017(2) 0.029(2) -0.0008(16) 0.017(2) 0.0003(16)
C10 0.025(2) 0.028(2) 0.019(2) -0.0059(16) 0.0102(18) -0.0020(16)
C11 0.0201(19) 0.024(2) 0.0149(17) 0.0001(15) 0.0066(16) 0.0019(15)
C12 0.029(2) 0.032(2) 0.0156(18) 0.0047(16) 0.0133(17) 0.0062(18)
C13 0.031(2) 0.025(2) 0.024(2) -0.0063(17) 0.0117(19) -0.0032(18)
C14 0.022(2) 0.036(2) 0.020(2) -0.0001(17) 0.0059(17) 0.0047(17)

loop_
_atom_type_symbol
_atom_type_description
_atom_type_scat_dispersion_real
_atom_type_scat_dispersion_imag
_atom_type_scat_source
C C 0.0033 0.0016 'International Tables Vol C Tables 4.2.6.8 and 6.1.1.4'
H H 0.0000 0.0000 'International Tables Vol C Tables 4.2.6.8 and 6.1.1.4'
P P 0.1023 0.0942 'International Tables Vol C Tables 4.2.6.8 and 6.1.1.4'
S S 0.1246 0.1234 'International Tables Vol C Tables 4.2.6.8 and 6.1.1.4'
Zn Zn 0.2839 1.4301 'International Tables Vol C Tables 4.2.6.8 and 6.1.1.4'

loop_
_geom_angle_atom_site_label_1
_geom_angle_atom_site_label_2
_geom_angle_atom_site_label_3
_geom_angle
_geom_angle_site_symmetry_1
_geom_angle_site_symmetry_3
C1 P1 C7 104.61(17) . .
C1 P1 C11 108.62(17) . .
C7 P1 C11 112.99(18) . .
C1 P1 Zn1 99.61(13) . .
C7 P1 Zn1 117.31(13) . .
C11 P1 Zn1 112.15(12) . .
C6 S1 Zn1 102.12(13) . .
S1 Zn1 S1 117.87(6) . 2
S1 Zn1 P1 114.16(3) . 2
S1 Zn1 P1 90.14(3) 2 2
S1 Zn1 P1 90.14(3) . .
S1 Zn1 P1 114.16(3) 2 .
P1 Zn1 P1 132.97(5) 2 .
C6 C1 C2 118.7(3) . .
C6 C1 P1 119.8(3) . .
C2 C1 P1 121.5(3) . .
C3 C2 C1 122.0(4) . .
C3 C2 H2A 119.0 . .
C1 C2 H2A 119.0 . .
C2 C3 C4 119.5(4) . .
C2 C3 H3A 120.3 . .
C4 C3 H3A 120.3 . .
C3 C4 C5 120.1(4) . .
C3 C4 H4A 119.9 . .
C5 C4 H4A 119.9 . .
C4 C5 C6 121.4(4) . .
C4 C5 H5A 119.3 . .
C6 C5 H5A 119.3 . .
C1 C6 C5 118.3(3) . .
C1 C6 S1 125.6(3) . .
C5 C6 S1 116.2(3) . .
C10 C7 C9 109.7(3) . .
C10 C7 C8 108.4(3) . .
C9 C7 C8 109.6(3) . .
C10 C7 P1 104.6(3) . .
C9 C7 P1 110.4(3) . .
C8 C7 P1 114.0(3) . .
C7 C8 H8A 109.5 . .
C7 C8 H8B 109.5 . .
H8A C8 H8B 109.5 . .
C7 C8 H8C 109.5 . .
H8A C8 H8C 109.5 . .
H8B C8 H8C 109.5 . .
C7 C9 H9A 109.5 . .
C7 C9 H9B 109.5 . .
H9A C9 H9B 109.5 . .
C7 C9 H9C 109.5 . .
H9A C9 H9C 109.5 . .
H9B C9 H9C 109.5 . .
C7 C10 H10A 109.5 . .
C7 C10 H10B 109.5 . .
H10A C10 H10B 109.5 . .
C7 C10 H10C 109.5 . .
H10A C10 H10C 109.5 . .
H10B C10 H10C 109.5 . .
C14 C11 C12 107.9(3) . .
C14 C11 C13 109.2(3) . .
C12 C11 C13 108.4(3) . .
C14 C11 P1 117.2(3) . .
C12 C11 P1 107.1(3) . .
C13 C11 P1 106.7(3) . .
C11 C12 H12A 109.5 . .
C11 C12 H12B 109.5 . .
H12A C12 H12B 109.5 . .
C11 C12 H12C 109.5 . .
H12A C12 H12C 109.5 . .
H12B C12 H12C 109.5 . .
C11 C13 H13A 109.5 . .
C11 C13 H13B 109.5 . .
H13A C13 H13B 109.5 . .
C11 C13 H13C 109.5 . .
H13A C13 H13C 109.5 . .
H13B C13 H13C 109.5 . .
C11 C14 H14A 109.5 . .
C11 C14 H14B 109.5 . .
H14A C14 H14B 109.5 . .
C11 C14 H14C 109.5 . .
H14A C14 H14C 109.5 . .
H14B C14 H14C 109.5 . .

loop_
_geom_bond_atom_site_label_1
_geom_bond_atom_site_label_2
_geom_bond_distance
_geom_bond_site_symmetry_2
P1 C1 1.832(4) .
P1 C7 1.879(4) .
P1 C11 1.882(4) .
P1 Zn1 2.4226(9) .
S1 C6 1.763(4) .
S1 Zn1 2.3143(10) .
Zn1 S1 2.3143(10) 2
Zn1 P1 2.4225(9) 2
C1 C6 1.412(5) .
C1 C2 1.413(5) .
C2 C3 1.378(6) .
C2 H2A 0.9500 .
C3 C4 1.385(7) .
C3 H3A 0.9500 .
C4 C5 1.390(6) .
C4 H4A 0.9500 .
C5 C6 1.415(5) .
C5 H5A 0.9500 .
C7 C10 1.535(6) .
C7 C9 1.542(6) .
C7 C8 1.551(5) .
C8 H8A 0.9800 .
C8 H8B 0.9800 .
C8 H8C 0.9800 .
C9 H9A 0.9800 .
C9 H9B 0.9800 .
C9 H9C 0.9800 .
C10 H10A 0.9800 .
C10 H10B 0.9800 .
C10 H10C 0.9800 .
C11 C14 1.532(5) .
C11 C12 1.532(5) .
C11 C13 1.547(6) .
C12 H12A 0.9800 .
C12 H12B 0.9800 .
C12 H12C 0.9800 .
C13 H13A 0.9800 .
C13 H13B 0.9800 .
C13 H13C 0.9800 .
C14 H14A 0.9800 .
C14 H14B 0.9800 .
C14 H14C 0.9800 .

loop_
_geom_torsion_atom_site_label_1
_geom_torsion_atom_site_label_2
_geom_torsion_atom_site_label_3
_geom_torsion_atom_site_label_4
_geom_torsion
_geom_torsion_site_symmetry_4
C6 S1 Zn1 S1 105.35(13) 2
C6 S1 Zn1 P1 -150.75(13) 2
C6 S1 Zn1 P1 -12.31(13) .
C1 P1 Zn1 S1 14.42(12) .
C7 P1 Zn1 S1 -97.62(14) .
C11 P1 Zn1 S1 129.16(14) .
C1 P1 Zn1 S1 -106.48(13) 2
C7 P1 Zn1 S1 141.49(14) 2
C11 P1 Zn1 S1 8.26(15) 2
C1 P1 Zn1 P1 138.59(12) 2
C7 P1 Zn1 P1 26.55(14) 2
C11 P1 Zn1 P1 -106.67(14) 2
C7 P1 C1 C6 106.8(3) .
C11 P1 C1 C6 -132.2(3) .
Zn1 P1 C1 C6 -14.8(3) .
C7 P1 C1 C2 -70.6(4) .
C11 P1 C1 C2 50.3(4) .
Zn1 P1 C1 C2 167.7(3) .
C6 C1 C2 C3 -0.7(6) .
P1 C1 C2 C3 176.8(3) .
C1 C2 C3 C4 -1.6(7) .
C2 C3 C4 C5 1.5(6) .
C3 C4 C5 C6 0.8(6) .
C2 C1 C6 C5 2.8(5) .
P1 C1 C6 C5 -174.7(3) .
C2 C1 C6 S1 -176.4(3) .
P1 C1 C6 S1 6.0(5) .
C4 C5 C6 C1 -2.9(6) .
C4 C5 C6 S1 176.4(3) .
Zn1 S1 C6 C1 7.2(3) .
Zn1 S1 C6 C5 -172.1(3) .
C1 P1 C7 C10 -69.6(3) .
C11 P1 C7 C10 172.4(2) .
Zn1 P1 C7 C10 39.6(3) .
C1 P1 C7 C9 172.5(3) .
C11 P1 C7 C9 54.5(3) .
Zn1 P1 C7 C9 -78.4(3) .
C1 P1 C7 C8 48.6(3) .
C11 P1 C7 C8 -69.3(3) .
Zn1 P1 C7 C8 157.8(3) .
C1 P1 C11 C14 -77.7(3) .
C7 P1 C11 C14 37.9(4) .
Zn1 P1 C11 C14 173.2(3) .
C1 P1 C11 C12 161.0(3) .
C7 P1 C11 C12 -83.4(3) .
Zn1 P1 C11 C12 51.9(3) .
C1 P1 C11 C13 45.0(3) .
C7 P1 C11 C13 160.6(3) .
Zn1 P1 C11 C13 -64.1(3) .
